data_2214315
loop_
_publ_author_name
'Yun-Chen Zhang'

_publ_section_title
;
 1-Acetyl-3-(2,5-dichlorophenyl)-5-(4-fluorophenyl)-2-pyrazoline
;
_journal_coeditor_code LH2418
_journal_issue 7
_journal_name_full 'Acta Crystallographica Section E'
_journal_page_first o3155
_journal_page_last o3155
_journal_paper_doi 10.1107/S160053680702781X
_journal_volume 63
_journal_year 2007
_chemical_formula_iupac 'C17 H13 Cl2 F N2 O'
_chemical_formula_moiety 'C17 H13 Cl2 F N2 O'
_chemical_formula_sum 'C17 H13 Cl2 F N2 O'
_chemical_formula_weight 351.19
_chemical_name_systematic
;
1-Acetyl-3-(2,5-dichlorophenyl)-5-(4-fluorophenyl)-2-pyrazoline
;
_space_group_IT_number 15
_symmetry_cell_setting monoclinic
_symmetry_space_group_name_Hall '-C 2yc'
_symmetry_space_group_name_H-M 'C 1 2/c 1'
_atom_sites_solution_hydrogens geom
_atom_sites_solution_primary direct
_atom_sites_solution_secondary difmap
_audit_creation_method SHELXL97
_cell_angle_alpha 90.00
_cell_angle_beta 90.188(2)
_cell_angle_gamma 90.00
_cell_formula_units_Z 8
_cell_length_a 21.263(3)
_cell_length_b 9.7330(15)
_cell_length_c 14.946(2)
_cell_measurement_reflns_used 4395
_cell_measurement_temperature 298(2)
_cell_measurement_theta_max 27.857
_cell_measurement_theta_min 2.301
_cell_volume 3093.1(8)
_computing_cell_refinement 'SAINT (Bruker, 1997)'
_computing_data_collection 'SMART (Bruker, 1997)'
_computing_data_reduction SAINT
_computing_molecular_graphics 'SHELXTL (Sheldrick, 1990)'
_computing_publication_material SHELXTL
_computing_structure_refinement 'SHELXL97 (Sheldrick, 1997)'
_computing_structure_solution 'SHELXS97 (Sheldrick, 1997)'
_diffrn_ambient_temperature 298(2)
_diffrn_measured_fraction_theta_full 0.997
_diffrn_measured_fraction_theta_max 0.997
_diffrn_measurement_device_type 'Bruker SMART CCD area-detector'
_diffrn_measurement_method '\f and \w'
_diffrn_radiation_monochromator graphite
_diffrn_radiation_source 'fine-focus sealed tube'
_diffrn_radiation_type MoK\a
_diffrn_radiation_wavelength 0.71073
_diffrn_reflns_av_R_equivalents 0.0202
_diffrn_reflns_av_sigmaI/netI 0.0224
_diffrn_reflns_limit_h_max 21
_diffrn_reflns_limit_h_min -25
_diffrn_reflns_limit_k_max 11
_diffrn_reflns_limit_k_min -10
_diffrn_reflns_limit_l_max 13
_diffrn_reflns_limit_l_min -18
_diffrn_reflns_number 7879
_diffrn_reflns_theta_full 25.50
_diffrn_reflns_theta_max 25.50
_diffrn_reflns_theta_min 1.92
_exptl_absorpt_coefficient_mu 0.435
_exptl_absorpt_correction_T_max 0.9578
_exptl_absorpt_correction_T_min 0.8118
_exptl_absorpt_correction_type multi-scan
_exptl_absorpt_process_details '(SADABS; Sheldrick, 1996)'
_exptl_crystal_colour colourless
_exptl_crystal_density_diffrn 1.508
_exptl_crystal_density_method 'not measured'
_exptl_crystal_description prism
_exptl_crystal_F_000 1440
_exptl_crystal_size_max 0.50
_exptl_crystal_size_mid 0.44
_exptl_crystal_size_min 0.10
_refine_diff_density_max 0.244
_refine_diff_density_min -0.265
_refine_ls_extinction_coef 0.0041(4)
_refine_ls_extinction_expression Fc^*^=kFc[1+0.001xFc^2^\l^3^/sin(2\q)]^-1/4^
_refine_ls_extinction_method 'SHELXL97 (Sheldrick, 1997)'
_refine_ls_goodness_of_fit_ref 1.039
_refine_ls_hydrogen_treatment constr
_refine_ls_matrix_type full
_refine_ls_number_parameters 210
_refine_ls_number_reflns 2874
_refine_ls_number_restraints 0
_refine_ls_restrained_S_all 1.039
_refine_ls_R_factor_all 0.0405
_refine_ls_R_factor_gt 0.0352
_refine_ls_shift/su_max 0.001
_refine_ls_shift/su_mean 0.000
_refine_ls_structure_factor_coef Fsqd
_refine_ls_weighting_details 'calc w = 1/[\s^2^(Fo^2^)+(0.0514P)^2^+1.9032P] where P=(Fo^2^+2Fc^2^)/3'
_refine_ls_weighting_scheme calc
_refine_ls_wR_factor_gt 0.0937
_refine_ls_wR_factor_ref 0.0982
_reflns_number_gt 2510
_reflns_number_total 2874
_reflns_threshold_expression I>2\s(I)
_cod_data_source_file lh2418.cif
_cod_data_source_block I
_cod_original_sg_symbol_H-M 'C 2/c'
_cod_database_code 2214315
_cod_database_fobs_code 2214315

loop_
_symmetry_equiv_pos_as_xyz
'x, y, z'
'-x, y, -z+1/2'
'x+1/2, y+1/2, z'
'-x+1/2, y+1/2, -z+1/2'
'-x, -y, -z'
'x, -y, z-1/2'
'-x+1/2, -y+1/2, -z'
'x+1/2, -y+1/2, z-1/2'

loop_
_atom_site_type_symbol
_atom_site_label
_atom_site_fract_x
_atom_site_fract_y
_atom_site_fract_z
_atom_site_U_iso_or_equiv
_atom_site_adp_type
_atom_site_calc_flag
_atom_site_refinement_flags
_atom_site_occupancy
C C1 0.08006(9) 0.13527(18) 0.79684(12) 0.0476(4) Uani d . 1
H H1 0.0845 0.2242 0.7750 0.057 Uiso calc R 1
C C2 0.08279(9) 0.0262(2) 0.73842(13) 0.0534(5) Uani d . 1
H H2 0.0886 0.0403 0.6775 0.064 Uiso calc R 1
C C3 0.07675(8) -0.10387(18) 0.77260(13) 0.0505(5) Uani d . 1
C C4 0.06837(8) -0.12930(17) 0.86159(14) 0.0497(4) Uani d . 1
H H4 0.0649 -0.2188 0.8828 0.060 Uiso calc R 1
C C5 0.06521(8) -0.01852(16) 0.91935(12) 0.0412(4) Uani d . 1
H H5 0.0592 -0.0336 0.9802 0.049 Uiso calc R 1
C C6 0.07087(7) 0.11499(16) 0.88765(11) 0.0374(4) Uani d . 1
C C7 0.06956(8) 0.23354(16) 0.95263(11) 0.0399(4) Uani d . 1
H H7 0.0489 0.2051 1.0081 0.048 Uiso calc R 1
C C8 0.13482(8) 0.29360(17) 0.97412(13) 0.0460(4) Uani d . 1
H H8A 0.1414 0.3009 1.0382 0.055 Uiso calc R 1
H H8B 0.1680 0.2378 0.9485 0.055 Uiso calc R 1
C C9 0.13231(7) 0.43332(16) 0.93100(10) 0.0360(3) Uani d . 1
C C10 0.18616(7) 0.52742(16) 0.91690(11) 0.0389(4) Uani d . 1
C C11 0.23777(8) 0.53748(17) 0.97440(13) 0.0461(4) Uani d . 1
C C12 0.28884(8) 0.6198(2) 0.95410(16) 0.0577(5) Uani d . 1
H H12 0.3232 0.6228 0.9927 0.069 Uiso calc R 1
C C13 0.28910(9) 0.6967(2) 0.87754(16) 0.0595(6) Uani d . 1
H H13 0.3237 0.7510 0.8634 0.071 Uiso calc R 1
C C14 0.23750(9) 0.69286(18) 0.82176(13) 0.0510(5) Uani d . 1
C C15 0.18688(8) 0.60848(17) 0.83969(12) 0.0434(4) Uani d . 1
H H15 0.1530 0.6055 0.8001 0.052 Uiso calc R 1
C C16 -0.02538(7) 0.36318(16) 0.90137(10) 0.0375(4) Uani d . 1
C C17 -0.05060(8) 0.49241(19) 0.86017(13) 0.0474(4) Uani d . 1
H H17A -0.0432 0.4910 0.7968 0.071 Uiso calc R 1
H H17B -0.0298 0.5704 0.8862 0.071 Uiso calc R 1
H H17C -0.0950 0.4986 0.8711 0.071 Uiso calc R 1
Cl Cl1 0.23910(2) 0.45553(6) 1.07729(4) 0.06206(19) Uani d . 1
Cl Cl2 0.23626(3) 0.79727(6) 0.72775(4) 0.0752(2) Uani d . 1
F F1 0.07820(6) -0.21172(12) 0.71487(10) 0.0747(4) Uani d . 1
N N1 0.07803(6) 0.46514(13) 0.89974(9) 0.0367(3) Uani d . 1
N N2 0.03744(6) 0.35574(13) 0.91536(10) 0.0393(3) Uani d . 1
O O1 -0.05868(6) 0.26601(13) 0.92112(9) 0.0510(3) Uani d . 1

loop_
_atom_site_aniso_label
_atom_site_aniso_U_11
_atom_site_aniso_U_22
_atom_site_aniso_U_33
_atom_site_aniso_U_12
_atom_site_aniso_U_13
_atom_site_aniso_U_23
C1 0.0561(10) 0.0350(9) 0.0518(10) -0.0013(8) 0.0062(8) 0.0052(7)
C2 0.0576(11) 0.0549(11) 0.0478(10) 0.0016(9) 0.0035(8) -0.0039(8)
C3 0.0443(10) 0.0414(10) 0.0657(12) 0.0023(8) -0.0036(8) -0.0146(8)
C4 0.0450(10) 0.0295(9) 0.0746(13) 0.0000(7) -0.0008(9) 0.0025(8)
C5 0.0375(8) 0.0347(8) 0.0515(10) 0.0012(7) 0.0007(7) 0.0072(7)
C6 0.0333(8) 0.0310(8) 0.0478(9) -0.0008(6) 0.0013(6) 0.0031(7)
C7 0.0405(9) 0.0319(8) 0.0474(9) 0.0023(6) 0.0007(7) 0.0047(7)
C8 0.0439(9) 0.0354(9) 0.0586(11) 0.0036(7) -0.0072(8) -0.0003(7)
C9 0.0355(8) 0.0323(8) 0.0402(8) 0.0024(6) 0.0015(6) -0.0058(6)
C10 0.0321(8) 0.0335(8) 0.0512(10) 0.0012(6) 0.0032(7) -0.0102(7)
C11 0.0374(9) 0.0410(9) 0.0598(11) 0.0066(7) -0.0025(8) -0.0127(8)
C12 0.0317(9) 0.0556(12) 0.0858(15) 0.0013(8) -0.0046(9) -0.0199(11)
C13 0.0370(10) 0.0519(11) 0.0898(16) -0.0094(8) 0.0158(10) -0.0195(11)
C14 0.0496(10) 0.0429(10) 0.0607(11) -0.0063(8) 0.0181(9) -0.0113(8)
C15 0.0399(9) 0.0391(9) 0.0512(10) -0.0044(7) 0.0058(7) -0.0083(7)
C16 0.0355(8) 0.0371(8) 0.0399(8) 0.0002(7) 0.0040(6) -0.0053(7)
C17 0.0386(9) 0.0481(10) 0.0556(10) 0.0063(7) 0.0004(8) 0.0026(8)
Cl1 0.0583(3) 0.0617(3) 0.0661(3) 0.0081(2) -0.0211(2) -0.0039(2)
Cl2 0.0900(4) 0.0650(4) 0.0708(4) -0.0253(3) 0.0261(3) 0.0020(3)
F1 0.0812(9) 0.0544(7) 0.0886(9) 0.0047(6) -0.0089(7) -0.0312(6)
N1 0.0344(7) 0.0296(7) 0.0462(8) -0.0017(5) 0.0037(6) -0.0014(5)
N2 0.0346(7) 0.0280(7) 0.0554(8) -0.0008(5) 0.0008(6) 0.0034(6)
O1 0.0399(7) 0.0480(7) 0.0652(8) -0.0094(5) 0.0035(6) 0.0038(6)

loop_
_atom_type_symbol
_atom_type_description
_atom_type_scat_dispersion_real
_atom_type_scat_dispersion_imag
_atom_type_scat_source
C C 0.0033 0.0016 'International Tables Vol C Tables 4.2.6.8 and 6.1.1.4'
H H 0.0000 0.0000 'International Tables Vol C Tables 4.2.6.8 and 6.1.1.4'
N N 0.0061 0.0033 'International Tables Vol C Tables 4.2.6.8 and 6.1.1.4'
O O 0.0106 0.0060 'International Tables Vol C Tables 4.2.6.8 and 6.1.1.4'
Cl Cl 0.1484 0.1585 'International Tables Vol C Tables 4.2.6.8 and 6.1.1.4'
F F 0.0171 0.0103 'International Tables Vol C Tables 4.2.6.8 and 6.1.1.4'

loop_
_geom_angle_atom_site_label_1
_geom_angle_atom_site_label_2
_geom_angle_atom_site_label_3
_geom_angle
C2 C1 C6 121.19(16)
C2 C1 H1 119.4
C6 C1 H1 119.4
C3 C2 C1 118.15(18)
C3 C2 H2 120.9
C1 C2 H2 120.9
F1 C3 C4 118.80(17)
F1 C3 C2 118.30(18)
C4 C3 C2 122.89(17)
C3 C4 C5 118.26(16)
C3 C4 H4 120.9
C5 C4 H4 120.9
C4 C5 C6 120.81(17)
C4 C5 H5 119.6
C6 C5 H5 119.6
C1 C6 C5 118.69(15)
C1 C6 C7 121.63(14)
C5 C6 C7 119.63(15)
N2 C7 C6 112.46(14)
N2 C7 C8 100.84(12)
C6 C7 C8 113.98(13)
N2 C7 H7 109.7
C6 C7 H7 109.7
C8 C7 H7 109.7
C9 C8 C7 102.89(13)
C9 C8 H8A 111.2
C7 C8 H8A 111.2
C9 C8 H8B 111.2
C7 C8 H8B 111.2
H8A C8 H8B 109.1
N1 C9 C10 119.61(14)
N1 C9 C8 113.88(14)
C10 C9 C8 126.35(14)
C11 C10 C15 117.26(15)
C11 C10 C9 124.22(16)
C15 C10 C9 118.48(15)
C12 C11 C10 121.45(18)
C12 C11 Cl1 116.78(15)
C10 C11 Cl1 121.67(14)
C13 C12 C11 120.38(18)
C13 C12 H12 119.8
C11 C12 H12 119.8
C12 C13 C14 119.11(17)
C12 C13 H13 120.4
C14 C13 H13 120.4
C13 C14 C15 121.27(19)
C13 C14 Cl2 118.99(15)
C15 C14 Cl2 119.74(16)
C14 C15 C10 120.44(17)
C14 C15 H15 119.8
C10 C15 H15 119.8
O1 C16 N2 119.67(15)
O1 C16 C17 122.93(15)
N2 C16 C17 117.39(14)
C16 C17 H17A 109.5
C16 C17 H17B 109.5
H17A C17 H17B 109.5
C16 C17 H17C 109.5
H17A C17 H17C 109.5
H17B C17 H17C 109.5
C9 N1 N2 108.20(13)
C16 N2 N1 123.08(13)
C16 N2 C7 123.74(13)
N1 N2 C7 113.12(12)

loop_
_geom_bond_atom_site_label_1
_geom_bond_atom_site_label_2
_geom_bond_distance
C1 C2 1.376(3)
C1 C6 1.386(2)
C1 H1 0.9300
C2 C3 1.371(3)
C2 H2 0.9300
C3 F1 1.359(2)
C3 C4 1.365(3)
C4 C5 1.383(2)
C4 H4 0.9300
C5 C6 1.388(2)
C5 H5 0.9300
C6 C7 1.509(2)
C7 N2 1.479(2)
C7 C8 1.539(2)
C7 H7 0.9800
C8 C9 1.506(2)
C8 H8A 0.9700
C8 H8B 0.9700
C9 N1 1.282(2)
C9 C10 1.482(2)
C10 C11 1.395(2)
C10 C15 1.398(2)
C11 C12 1.384(3)
C11 Cl1 1.733(2)
C12 C13 1.368(3)
C12 H12 0.9300
C13 C14 1.376(3)
C13 H13 0.9300
C14 C15 1.381(2)
C14 Cl2 1.734(2)
C15 H15 0.9300
C16 O1 1.2183(19)
C16 N2 1.353(2)
C16 C17 1.499(2)
C17 H17A 0.9600
C17 H17B 0.9600
C17 H17C 0.9600
N1 N2 1.3909(18)

loop_
_geom_hbond_atom_site_label_D
_geom_hbond_atom_site_label_H
_geom_hbond_atom_site_label_A
_geom_hbond_site_symmetry_A
_geom_hbond_distance_DH
_geom_hbond_distance_HA
_geom_hbond_distance_DA
_geom_hbond_angle_DHA
_geom_hbond_publ_flag
C8 H8B Cl1 7_557 0.970 2.76 3.697(3) 163 yes

loop_
_geom_torsion_atom_site_label_1
_geom_torsion_atom_site_label_2
_geom_torsion_atom_site_label_3
_geom_torsion_atom_site_label_4
_geom_torsion
C6 C1 C2 C3 -0.6(3)
C1 C2 C3 F1 178.74(17)
C1 C2 C3 C4 -0.2(3)
F1 C3 C4 C5 -178.22(15)
C2 C3 C4 C5 0.7(3)
C3 C4 C5 C6 -0.5(3)
C2 C1 C6 C5 0.8(3)
C2 C1 C6 C7 178.31(17)
C4 C5 C6 C1 -0.3(2)
C4 C5 C6 C7 -177.83(15)
C1 C6 C7 N2 38.3(2)
C5 C6 C7 N2 -144.20(15)
C1 C6 C7 C8 -75.7(2)
C5 C6 C7 C8 101.81(17)
N2 C7 C8 C9 -9.30(16)
C6 C7 C8 C9 111.43(15)
C7 C8 C9 N1 6.82(19)
C7 C8 C9 C10 -168.60(15)
N1 C9 C10 C11 152.10(15)
C8 C9 C10 C11 -32.7(2)
N1 C9 C10 C15 -30.2(2)
C8 C9 C10 C15 144.99(16)
C15 C10 C11 C12 -2.7(2)
C9 C10 C11 C12 175.05(15)
C15 C10 C11 Cl1 173.58(12)
C9 C10 C11 Cl1 -8.7(2)
C10 C11 C12 C13 1.8(3)
Cl1 C11 C12 C13 -174.68(15)
C11 C12 C13 C14 1.0(3)
C12 C13 C14 C15 -2.8(3)
C12 C13 C14 Cl2 176.69(14)
C13 C14 C15 C10 1.9(3)
Cl2 C14 C15 C10 -177.67(12)
C11 C10 C15 C14 0.9(2)
C9 C10 C15 C14 -176.98(14)
C10 C9 N1 N2 175.10(13)
C8 C9 N1 N2 -0.65(18)
O1 C16 N2 N1 -175.94(14)
C17 C16 N2 N1 5.0(2)
O1 C16 N2 C7 1.1(2)
C17 C16 N2 C7 -177.93(15)
C9 N1 N2 C16 170.90(15)
C9 N1 N2 C7 -6.41(18)
C6 C7 N2 C16 70.98(19)
C8 C7 N2 C16 -167.22(15)
C6 C7 N2 N1 -111.73(15)
C8 C7 N2 N1 10.07(17)
